data_7719710
loop_
_publ_author_name
'Rayasingh, Amlan Ranjan'
'Manivannan, Vadivelu'

_publ_section_title
;
 Group 10 complexes of benzothiazolehydrazone- and
 imidazo[1,5-<i>a</i>]pyridine-based ligands: structural artistry,
 biophysical study, and catalytic activity.
;
_journal_issue 45
_journal_name_full 'Dalton transactions (Cambridge, England : 2003)'
_journal_page_first 16939
_journal_page_last 16954
_journal_paper_doi 10.1039/d5dt02077h
_journal_volume 54
_journal_year 2025
_chemical_formula_moiety 'C22 H15 N3 O'
_chemical_formula_sum 'C22 H15 N3 O'
_chemical_formula_weight 337.37
_space_group_crystal_system orthorhombic
_space_group_IT_number 61
_space_group_name_Hall '-P 2ac 2ab'
_space_group_name_H-M_alt 'P b c a'
_atom_sites_solution_hydrogens mixed
_atom_sites_solution_primary dual
_audit_creation_date 2025-02-23
_audit_creation_method
;
Olex2 1.5
(compiled 2021.12.09 svn.r5202d8cf for OlexSys, GUI svn.r6439)
;
_audit_update_record
;
2025-05-22 deposited with the CCDC.	2025-10-17 downloaded from the CCDC.
;
_cell_angle_alpha 90
_cell_angle_beta 90
_cell_angle_gamma 90
_cell_formula_units_Z 8
_cell_length_a 12.3793(17)
_cell_length_b 11.6425(17)
_cell_length_c 23.695(3)
_cell_measurement_reflns_used 9439
_cell_measurement_temperature 297.00
_cell_measurement_theta_max 25.85
_cell_measurement_theta_min 2.38
_cell_volume 3415.1(8)
_computing_cell_refinement 'SAINT V8.40B (?, 2016)'
_computing_data_reduction 'SAINT V8.40B (?, 2016)'
_computing_molecular_graphics 'Olex2 1.5 (Dolomanov et al., 2009)'
_computing_publication_material 'Olex2 1.5 (Dolomanov et al., 2009)'
_computing_structure_refinement 'SHELXL 2018/3 (Sheldrick, 2015)'
_computing_structure_solution 'SHELXT 2018/2 (Sheldrick, 2018)'
_diffrn_ambient_temperature 297.00
_diffrn_detector 'CCD area detector'
_diffrn_detector_area_resol_mean 7.9
_diffrn_detector_type 'Bruker SMART CCD 1K area detector'
_diffrn_measured_fraction_theta_full 0.995
_diffrn_measured_fraction_theta_max 0.995
_diffrn_measurement_device 'three-circle diffractometer'
_diffrn_measurement_device_type 'Bruker APEX-II CCD'
_diffrn_measurement_method '\f and \w scans'
_diffrn_radiation_monochromator graphite
_diffrn_radiation_probe x-ray
_diffrn_radiation_type MoK\a
_diffrn_radiation_wavelength 0.71073
_diffrn_reflns_av_R_equivalents 0.0588
_diffrn_reflns_av_unetI/netI 0.0306
_diffrn_reflns_Laue_measured_fraction_full 0.995
_diffrn_reflns_Laue_measured_fraction_max 0.995
_diffrn_reflns_limit_h_max 14
_diffrn_reflns_limit_h_min -14
_diffrn_reflns_limit_k_max 14
_diffrn_reflns_limit_k_min -14
_diffrn_reflns_limit_l_max 28
_diffrn_reflns_limit_l_min -28
_diffrn_reflns_number 30839
_diffrn_reflns_point_group_measured_fraction_full 0.995
_diffrn_reflns_point_group_measured_fraction_max 0.995
_diffrn_reflns_theta_full 25.242
_diffrn_reflns_theta_max 25.448
_diffrn_reflns_theta_min 2.954
_diffrn_source 'sealed X-ray tube'
_diffrn_source_current 1.4
_diffrn_source_power 0.07
_diffrn_source_target Mo
_diffrn_source_voltage 50.0
_diffrn_standards_number 0
_exptl_absorpt_coefficient_mu 0.083
_exptl_absorpt_correction_T_max 0.7452
_exptl_absorpt_correction_T_min 0.5663
_exptl_absorpt_correction_type multi-scan
_exptl_absorpt_process_details
;
SADABS-2016/2 (Bruker,2016/2) was used for absorption correction.
wR2(int) was 0.1667 before and 0.0769 after correction.
The Ratio of minimum to maximum transmission is 0.7599.
The \l/2 correction factor is Not present.
;
_exptl_crystal_colour 'clear dark brown'
_exptl_crystal_colour_lustre clear
_exptl_crystal_colour_modifier dark
_exptl_crystal_colour_primary brown
_exptl_crystal_density_diffrn 1.312
_exptl_crystal_description block
_exptl_crystal_F_000 1408
_exptl_crystal_size_max 0.17
_exptl_crystal_size_mid 0.08
_exptl_crystal_size_min 0.07
_refine_diff_density_max 0.203
_refine_diff_density_min -0.182
_refine_diff_density_rms 0.036
_refine_ls_extinction_method none
_refine_ls_goodness_of_fit_ref 1.114
_refine_ls_hydrogen_treatment mixed
_refine_ls_matrix_type full
_refine_ls_number_parameters 239
_refine_ls_number_reflns 3135
_refine_ls_number_restraints 0
_refine_ls_restrained_S_all 1.114
_refine_ls_R_factor_all 0.0705
_refine_ls_R_factor_gt 0.0490
_refine_ls_shift/su_max 0.000
_refine_ls_shift/su_mean 0.000
_refine_ls_structure_factor_coef Fsqd
_refine_ls_weighting_details 'w=1/[\s^2^(Fo^2^)+(0.0346P)^2^+1.8906P] where P=(Fo^2^+2Fc^2^)/3'
_refine_ls_weighting_scheme calc
_refine_ls_wR_factor_gt 0.1055
_refine_ls_wR_factor_ref 0.1232
_reflns_Friedel_coverage 0.000
_reflns_number_gt 2417
_reflns_number_total 3135
_reflns_threshold_expression 'I > 2\s(I)'
_cod_data_source_file d5dt02077h2.cif
_cod_data_source_block L5H
_cod_depositor_comments 'Adding full bibliography for 7719702--7719718.cif.'
_cod_original_cell_volume 3415.0(8)
_cod_database_code 7719710
_shelx_shelxl_version_number 2018/3
_shelx_space_group_comment
;
The symmetry employed for this shelxl refinement is uniquely defined
by the following loop, which should always be used as a source of
symmetry information in preference to the above space-group names.
They are only intended as comments.
;
_shelx_estimated_absorpt_t_max 0.994
_shelx_estimated_absorpt_t_min 0.986
_olex2_refinement_description
;
1. Fixed Uiso
 At 1.2 times of:
  All C(H) groups
2.a Aromatic/amide H refined with riding coordinates:
 C2(H2), C3(H3), C4(H4), C5(H5), C9(H9), C10(H10), C11(H11), C12(H12),
 C15(H15), C16(H16), C19(H19), C20(H20), C21(H21), C22(H22)
;
_olex2_submission_special_instructions 'No special instructions were received'

loop_
_space_group_symop_operation_xyz
'x, y, z'
'-x+1/2, -y, z+1/2'
'-x, y+1/2, -z+1/2'
'x+1/2, -y+1/2, -z'
'-x, -y, -z'
'x-1/2, y, -z-1/2'
'x, -y-1/2, z-1/2'
'-x-1/2, y-1/2, z'

loop_
_atom_site_label
_atom_site_type_symbol
_atom_site_fract_x
_atom_site_fract_y
_atom_site_fract_z
_atom_site_U_iso_or_equiv
_atom_site_adp_type
_atom_site_occupancy
_atom_site_site_symmetry_order
_atom_site_calc_flag
_atom_site_refinement_flags_posn
_atom_site_refinement_flags_adp
_atom_site_refinement_flags_occupancy
_atom_site_disorder_assembly
_atom_site_disorder_group
O1 O 0.17819(13) 0.40300(14) 0.39984(7) 0.0599(4) Uani 1 1 d . . . . .
N1 N 0.51341(15) 0.80830(16) 0.43851(8) 0.0555(5) Uani 1 1 d . . . . .
N2 N 0.41134(12) 0.45789(14) 0.37833(7) 0.0410(4) Uani 1 1 d . . . . .
N3 N 0.38202(12) 0.64209(14) 0.39467(7) 0.0398(4) Uani 1 1 d . . . . .
C1 C 0.54217(15) 0.69917(17) 0.44886(8) 0.0414(5) Uani 1 1 d . . . . .
C2 C 0.5704(2) 0.8922(2) 0.46300(11) 0.0676(7) Uani 1 1 d . . . . .
H2 H 0.550854 0.967669 0.455222 0.081 Uiso 1 1 calc R U . . .
C3 C 0.65580(19) 0.8743(2) 0.49880(10) 0.0626(6) Uani 1 1 d . . . . .
H3 H 0.692249 0.935461 0.515389 0.075 Uiso 1 1 calc R U . . .
C4 C 0.68520(19) 0.7634(2) 0.50913(10) 0.0632(7) Uani 1 1 d . . . . .
H4 H 0.743081 0.747566 0.532917 0.076 Uiso 1 1 calc R U . . .
C5 C 0.62908(17) 0.6750(2) 0.48430(9) 0.0532(6) Uani 1 1 d . . . . .
H5 H 0.649040 0.599273 0.491117 0.064 Uiso 1 1 calc R U . . .
C6 C 0.47750(14) 0.61163(16) 0.42070(8) 0.0380(4) Uani 1 1 d . . . . .
C7 C 0.49837(15) 0.49615(17) 0.41117(8) 0.0406(5) Uani 1 1 d . . . . .
C8 C 0.34302(15) 0.54952(16) 0.37016(8) 0.0387(4) Uani 1 1 d . . . . .
C9 C 0.58036(17) 0.4151(2) 0.42386(9) 0.0533(6) Uani 1 1 d . . . . .
H9 H 0.639679 0.437022 0.445396 0.064 Uiso 1 1 calc R U . . .
C10 C 0.57250(19) 0.3064(2) 0.40478(11) 0.0626(6) Uani 1 1 d . . . . .
H10 H 0.626241 0.253497 0.413543 0.075 Uiso 1 1 calc R U . . .
C11 C 0.48307(19) 0.2719(2) 0.37146(10) 0.0615(6) Uani 1 1 d . . . . .
H11 H 0.478815 0.196658 0.358432 0.074 Uiso 1 1 calc R U . . .
C12 C 0.40477(18) 0.34659(18) 0.35860(9) 0.0512(5) Uani 1 1 d . . . . .
H12 H 0.346421 0.323735 0.336576 0.061 Uiso 1 1 calc R U . . .
C13 C 0.24286(15) 0.54159(16) 0.33659(8) 0.0409(5) Uani 1 1 d . . . . .
C14 C 0.16327(16) 0.46551(17) 0.35242(9) 0.0470(5) Uani 1 1 d . . . . .
C15 C 0.06801(17) 0.45369(19) 0.32002(10) 0.0541(6) Uani 1 1 d . . . . .
H15 H 0.015164 0.401592 0.331103 0.065 Uiso 1 1 calc R U . . .
C16 C 0.05326(17) 0.5176(2) 0.27305(10) 0.0558(6) Uani 1 1 d . . . . .
H16 H -0.009316 0.507757 0.251882 0.067 Uiso 1 1 calc R U . . .
C17 C 0.13082(16) 0.59915(18) 0.25537(9) 0.0485(5) Uani 1 1 d . . . . .
C18 C 0.22734(15) 0.61243(17) 0.28790(8) 0.0420(5) Uani 1 1 d . . . . .
C19 C 0.11601(19) 0.6690(2) 0.20720(10) 0.0644(7) Uani 1 1 d . . . . .
H19 H 0.054045 0.659686 0.185483 0.077 Uiso 1 1 calc R U . . .
C20 C 0.1896(2) 0.7490(3) 0.19186(10) 0.0727(8) Uani 1 1 d . . . . .
H20 H 0.177928 0.794115 0.160057 0.087 Uiso 1 1 calc R U . . .
C21 C 0.28357(19) 0.7635(2) 0.22415(10) 0.0638(7) Uani 1 1 d . . . . .
H21 H 0.333794 0.819113 0.213926 0.077 Uiso 1 1 calc R U . . .
C22 C 0.30181(16) 0.69661(18) 0.27039(9) 0.0485(5) Uani 1 1 d . . . . .
H22 H 0.365113 0.706859 0.290914 0.058 Uiso 1 1 calc R U . . .
H1 H 0.120(3) 0.355(3) 0.4071(15) 0.127(13) Uiso 1 1 d . . . . .

loop_
_atom_site_aniso_label
_atom_site_aniso_U_11
_atom_site_aniso_U_22
_atom_site_aniso_U_33
_atom_site_aniso_U_23
_atom_site_aniso_U_13
_atom_site_aniso_U_12
O1 0.0474(9) 0.0584(10) 0.0738(11) 0.0175(8) -0.0090(8) -0.0120(8)
N1 0.0500(11) 0.0476(11) 0.0688(12) -0.0058(9) -0.0120(9) -0.0011(9)
N2 0.0364(9) 0.0427(9) 0.0439(9) -0.0015(7) -0.0036(7) 0.0008(7)
N3 0.0331(8) 0.0426(9) 0.0437(9) -0.0002(7) -0.0030(7) 0.0000(7)
C1 0.0362(10) 0.0485(12) 0.0397(10) 0.0002(9) 0.0011(8) -0.0012(9)
C2 0.0650(15) 0.0494(14) 0.0885(18) -0.0105(13) -0.0084(14) -0.0038(12)
C3 0.0517(14) 0.0661(16) 0.0702(16) -0.0150(13) -0.0049(12) -0.0158(12)
C4 0.0492(13) 0.0798(18) 0.0606(15) -0.0016(13) -0.0164(11) -0.0108(13)
C5 0.0474(12) 0.0564(13) 0.0558(13) 0.0041(11) -0.0135(10) -0.0021(10)
C6 0.0315(9) 0.0458(11) 0.0365(10) 0.0008(8) -0.0028(8) -0.0008(8)
C7 0.0349(10) 0.0461(11) 0.0408(10) 0.0008(9) -0.0015(8) -0.0011(8)
C8 0.0337(10) 0.0385(10) 0.0438(11) 0.0010(9) -0.0016(8) -0.0008(8)
C9 0.0400(11) 0.0596(14) 0.0602(13) -0.0018(11) -0.0091(10) 0.0095(10)
C10 0.0564(14) 0.0570(15) 0.0745(16) -0.0031(12) -0.0062(12) 0.0197(12)
C11 0.0625(14) 0.0484(13) 0.0736(16) -0.0114(12) -0.0048(12) 0.0090(11)
C12 0.0510(12) 0.0448(12) 0.0579(13) -0.0085(10) -0.0063(10) -0.0009(10)
C13 0.0328(9) 0.0402(11) 0.0498(11) -0.0055(9) -0.0058(9) 0.0003(9)
C14 0.0405(11) 0.0415(11) 0.0589(13) -0.0022(10) -0.0063(10) -0.0009(9)
C15 0.0398(11) 0.0492(13) 0.0734(15) -0.0055(11) -0.0074(11) -0.0089(10)
C16 0.0402(11) 0.0618(14) 0.0655(14) -0.0133(12) -0.0147(11) 0.0001(11)
C17 0.0387(10) 0.0566(13) 0.0501(12) -0.0082(10) -0.0073(9) 0.0068(10)
C18 0.0352(10) 0.0462(11) 0.0447(11) -0.0074(9) -0.0030(8) 0.0046(9)
C19 0.0496(13) 0.0904(19) 0.0532(13) 0.0010(13) -0.0143(11) 0.0095(13)
C20 0.0619(15) 0.100(2) 0.0556(14) 0.0215(14) -0.0081(12) 0.0057(15)
C21 0.0543(13) 0.0795(17) 0.0575(14) 0.0156(13) 0.0013(11) -0.0022(12)
C22 0.0379(10) 0.0596(13) 0.0479(12) 0.0003(10) -0.0033(9) 0.0025(10)

loop_
_atom_type_symbol
_atom_type_description
_atom_type_scat_dispersion_real
_atom_type_scat_dispersion_imag
_atom_type_scat_source
C C 0.0033 0.0016 'International Tables Vol C Tables 4.2.6.8 and 6.1.1.4'
H H 0.0000 0.0000 'International Tables Vol C Tables 4.2.6.8 and 6.1.1.4'
N N 0.0061 0.0033 'International Tables Vol C Tables 4.2.6.8 and 6.1.1.4'
O O 0.0106 0.0060 'International Tables Vol C Tables 4.2.6.8 and 6.1.1.4'

loop_
_geom_angle_atom_site_label_1
_geom_angle_atom_site_label_2
_geom_angle_atom_site_label_3
_geom_angle
_geom_angle_site_symmetry_1
_geom_angle_site_symmetry_3
_geom_angle_publ_flag
C14 O1 H1 112(2) . . ?
C2 N1 C1 118.18(19) . . ?
C8 N2 C7 107.72(15) . . ?
C8 N2 C12 130.13(17) . . ?
C12 N2 C7 122.12(17) . . ?
C8 N3 C6 107.52(16) . . ?
N1 C1 C5 120.39(19) . . ?
N1 C1 C6 115.63(17) . . ?
C5 C1 C6 123.97(19) . . ?
N1 C2 H2 117.8 . . ?
N1 C2 C3 124.4(2) . . ?
C3 C2 H2 117.8 . . ?
C2 C3 H3 121.3 . . ?
C4 C3 C2 117.4(2) . . ?
C4 C3 H3 121.3 . . ?
C3 C4 H4 120.1 . . ?
C3 C4 C5 119.8(2) . . ?
C5 C4 H4 120.1 . . ?
C1 C5 H5 120.1 . . ?
C4 C5 C1 119.8(2) . . ?
C4 C5 H5 120.1 . . ?
N3 C6 C1 119.70(17) . . ?
N3 C6 C7 109.62(16) . . ?
C7 C6 C1 130.52(17) . . ?
N2 C7 C9 117.15(18) . . ?
C6 C7 N2 104.78(16) . . ?
C6 C7 C9 138.03(19) . . ?
N2 C8 C13 122.96(16) . . ?
N3 C8 N2 110.34(16) . . ?
N3 C8 C13 126.67(17) . . ?
C7 C9 H9 119.9 . . ?
C10 C9 C7 120.1(2) . . ?
C10 C9 H9 119.9 . . ?
C9 C10 H10 119.7 . . ?
C9 C10 C11 120.6(2) . . ?
C11 C10 H10 119.7 . . ?
C10 C11 H11 119.7 . . ?
C12 C11 C10 120.6(2) . . ?
C12 C11 H11 119.7 . . ?
N2 C12 H12 120.3 . . ?
C11 C12 N2 119.4(2) . . ?
C11 C12 H12 120.3 . . ?
C14 C13 C8 119.64(18) . . ?
C14 C13 C18 119.62(17) . . ?
C18 C13 C8 120.73(17) . . ?
O1 C14 C13 118.37(18) . . ?
O1 C14 C15 120.87(19) . . ?
C13 C14 C15 120.8(2) . . ?
C14 C15 H15 119.8 . . ?
C16 C15 C14 120.4(2) . . ?
C16 C15 H15 119.8 . . ?
C15 C16 H16 119.3 . . ?
C15 C16 C17 121.48(19) . . ?
C17 C16 H16 119.3 . . ?
C16 C17 C18 118.70(19) . . ?
C19 C17 C16 122.5(2) . . ?
C19 C17 C18 118.8(2) . . ?
C17 C18 C13 118.96(18) . . ?
C22 C18 C13 123.43(17) . . ?
C22 C18 C17 117.60(18) . . ?
C17 C19 H19 119.1 . . ?
C20 C19 C17 121.7(2) . . ?
C20 C19 H19 119.1 . . ?
C19 C20 H20 120.2 . . ?
C19 C20 C21 119.7(2) . . ?
C21 C20 H20 120.2 . . ?
C20 C21 H21 119.8 . . ?
C22 C21 C20 120.5(2) . . ?
C22 C21 H21 119.8 . . ?
C18 C22 H22 119.1 . . ?
C21 C22 C18 121.7(2) . . ?
C21 C22 H22 119.1 . . ?

loop_
_geom_bond_atom_site_label_1
_geom_bond_atom_site_label_2
_geom_bond_distance
_geom_bond_site_symmetry_2
_geom_bond_publ_flag
O1 C14 1.351(3) . ?
O1 H1 0.93(4) . ?
N1 C1 1.342(3) . ?
N1 C2 1.337(3) . ?
N2 C7 1.402(2) . ?
N2 C8 1.375(2) . ?
N2 C12 1.380(3) . ?
N3 C6 1.380(2) . ?
N3 C8 1.316(2) . ?
C1 C5 1.393(3) . ?
C1 C6 1.458(3) . ?
C2 H2 0.9300 . ?
C2 C3 1.371(3) . ?
C3 H3 0.9300 . ?
C3 C4 1.364(3) . ?
C4 H4 0.9300 . ?
C4 C5 1.373(3) . ?
C5 H5 0.9300 . ?
C6 C7 1.388(3) . ?
C7 C9 1.418(3) . ?
C8 C13 1.476(3) . ?
C9 H9 0.9300 . ?
C9 C10 1.348(3) . ?
C10 H10 0.9300 . ?
C10 C11 1.418(3) . ?
C11 H11 0.9300 . ?
C11 C12 1.338(3) . ?
C12 H12 0.9300 . ?
C13 C14 1.377(3) . ?
C13 C18 1.431(3) . ?
C14 C15 1.414(3) . ?
C15 H15 0.9300 . ?
C15 C16 1.351(3) . ?
C16 H16 0.9300 . ?
C16 C17 1.414(3) . ?
C17 C18 1.430(3) . ?
C17 C19 1.413(3) . ?
C18 C22 1.408(3) . ?
C19 H19 0.9300 . ?
C19 C20 1.352(4) . ?
C20 H20 0.9300 . ?
C20 C21 1.403(3) . ?
C21 H21 0.9300 . ?
C21 C22 1.363(3) . ?
C22 H22 0.9300 . ?

loop_
_geom_torsion_atom_site_label_1
_geom_torsion_atom_site_label_2
_geom_torsion_atom_site_label_3
_geom_torsion_atom_site_label_4
_geom_torsion
_geom_torsion_site_symmetry_1
_geom_torsion_site_symmetry_2
_geom_torsion_site_symmetry_3
_geom_torsion_site_symmetry_4
_geom_torsion_publ_flag
O1 C14 C15 C16 179.2(2) . . . . ?
N1 C1 C5 C4 0.5(3) . . . . ?
N1 C1 C6 N3 -11.8(3) . . . . ?
N1 C1 C6 C7 163.1(2) . . . . ?
N1 C2 C3 C4 1.2(4) . . . . ?
N2 C7 C9 C10 -0.3(3) . . . . ?
N2 C8 C13 C14 59.8(3) . . . . ?
N2 C8 C13 C18 -120.4(2) . . . . ?
N3 C6 C7 N2 -0.1(2) . . . . ?
N3 C6 C7 C9 177.6(2) . . . . ?
N3 C8 C13 C14 -122.4(2) . . . . ?
N3 C8 C13 C18 57.3(3) . . . . ?
C1 N1 C2 C3 -1.0(4) . . . . ?
C1 C6 C7 N2 -175.42(18) . . . . ?
C1 C6 C7 C9 2.3(4) . . . . ?
C2 N1 C1 C5 0.1(3) . . . . ?
C2 N1 C1 C6 -179.6(2) . . . . ?
C2 C3 C4 C5 -0.5(4) . . . . ?
C3 C4 C5 C1 -0.2(4) . . . . ?
C5 C1 C6 N3 168.52(18) . . . . ?
C5 C1 C6 C7 -16.6(3) . . . . ?
C6 N3 C8 N2 -1.1(2) . . . . ?
C6 N3 C8 C13 -179.06(18) . . . . ?
C6 C1 C5 C4 -179.8(2) . . . . ?
C6 C7 C9 C10 -177.8(2) . . . . ?
C7 N2 C8 N3 1.0(2) . . . . ?
C7 N2 C8 C13 179.10(17) . . . . ?
C7 N2 C12 C11 0.6(3) . . . . ?
C7 C9 C10 C11 0.6(4) . . . . ?
C8 N2 C7 C6 -0.5(2) . . . . ?
C8 N2 C7 C9 -178.84(17) . . . . ?
C8 N2 C12 C11 178.8(2) . . . . ?
C8 N3 C6 C1 176.63(17) . . . . ?
C8 N3 C6 C7 0.7(2) . . . . ?
C8 C13 C14 O1 2.4(3) . . . . ?
C8 C13 C14 C15 -178.03(18) . . . . ?
C8 C13 C18 C17 177.76(17) . . . . ?
C8 C13 C18 C22 -3.2(3) . . . . ?
C9 C10 C11 C12 -0.3(4) . . . . ?
C10 C11 C12 N2 -0.3(4) . . . . ?
C12 N2 C7 C6 177.97(18) . . . . ?
C12 N2 C7 C9 -0.3(3) . . . . ?
C12 N2 C8 N3 -177.32(19) . . . . ?
C12 N2 C8 C13 0.8(3) . . . . ?
C13 C14 C15 C16 -0.4(3) . . . . ?
C13 C18 C22 C21 -179.2(2) . . . . ?
C14 C13 C18 C17 -2.5(3) . . . . ?
C14 C13 C18 C22 176.59(19) . . . . ?
C14 C15 C16 C17 -1.1(3) . . . . ?
C15 C16 C17 C18 0.8(3) . . . . ?
C15 C16 C17 C19 -178.4(2) . . . . ?
C16 C17 C18 C13 1.0(3) . . . . ?
C16 C17 C18 C22 -178.12(19) . . . . ?
C16 C17 C19 C20 178.0(2) . . . . ?
C17 C18 C22 C21 -0.1(3) . . . . ?
C17 C19 C20 C21 0.2(4) . . . . ?
C18 C13 C14 O1 -177.38(18) . . . . ?
C18 C13 C14 C15 2.2(3) . . . . ?
C18 C17 C19 C20 -1.2(4) . . . . ?
C19 C17 C18 C13 -179.76(19) . . . . ?
C19 C17 C18 C22 1.1(3) . . . . ?
C19 C20 C21 C22 0.8(4) . . . . ?
C20 C21 C22 C18 -0.9(4) . . . . ?
